data_4119487
loop_
_publ_author_name
'Sachio Horiuchi'
'Reiji Kumai'
'Yoshinori Tokura'

_publ_contact_author_email s-horiuchi@aist.go.jp
_publ_contact_author_fax +81-29-861-2586
_publ_contact_author_name 'Dr. Sachio HORIUCHI'
_publ_contact_author_phone +81-29-861-2945
_publ_section_title
;
 High-Temperature and Pressure-Induced Ferroelectricity in Hydrogen-Bonded
 Supramolecular Crystals of Anilic Acids and 2,3-Di(2-pyridinyl)pyrazine
;
_journal_name_full 'Journal of the American Chemical Society'
_journal_page_first 4492
_journal_page_last 4500
_journal_paper_doi 10.1021/ja400318v
_journal_volume 135
_journal_year 2013
_chemical_formula_moiety 'C46 H26 Br6 N8 O12 '
_chemical_formula_sum 'C46 H26 Br6 N8 O12'
_chemical_formula_weight 1362.18
_space_group_IT_number 2
_symmetry_cell_setting triclinic
_symmetry_Int_Tables_number 2
_symmetry_space_group_name_Hall '-P 1'
_symmetry_space_group_name_H-M 'P -1'
_audit_creation_date 2009-08-08
_audit_creation_method 'by CrystalStructure 3.8'
_cell_angle_alpha 89.537(6)
_cell_angle_beta 67.868(5)
_cell_angle_gamma 84.597(6)
_cell_formula_units_Z 1
_cell_length_a 9.9922(5)
_cell_length_b 10.5041(10)
_cell_length_c 12.0393(8)
_cell_measurement_reflns_used 4834
_cell_measurement_temperature 293.1
_cell_measurement_theta_max 27.5
_cell_measurement_theta_min 3.1
_cell_volume 1164.81(15)
_computing_cell_refinement CrystalClear
_computing_data_collection CrystalClear
_computing_data_reduction CrystalStructure
_computing_publication_material 'CrystalStructure 3.8'
_computing_structure_refinement CRYSTALS
_computing_structure_solution SIR92
_diffrn_ambient_temperature 293.1
_diffrn_detector_area_resol_mean 7.31
_diffrn_measured_fraction_theta_full 0.960
_diffrn_measured_fraction_theta_max 0.960
_diffrn_measurement_device_type 'Rigaku Mercury'
_diffrn_measurement_method \w
_diffrn_radiation_type 'Mo K\a'
_diffrn_radiation_wavelength 0.71070
_diffrn_reflns_av_R_equivalents 0.028
_diffrn_reflns_limit_h_max 11
_diffrn_reflns_limit_h_min -12
_diffrn_reflns_limit_k_max 10
_diffrn_reflns_limit_k_min -13
_diffrn_reflns_limit_l_max 15
_diffrn_reflns_limit_l_min -15
_diffrn_reflns_number 11833
_diffrn_reflns_theta_full 27.48
_diffrn_reflns_theta_max 27.48
_exptl_absorpt_coefficient_mu 5.260
_exptl_absorpt_correction_T_max 0.810
_exptl_absorpt_correction_T_min 0.381
_exptl_absorpt_correction_type numerical
_exptl_absorpt_process_details
;
    Higashi, T. (1999). Program for Absorption Correction.
    Rigaku Corporation, Tokyo, Japan.
;
_exptl_crystal_colour brown
_exptl_crystal_density_diffrn 1.942
_exptl_crystal_description platelet
_exptl_crystal_F_000 664.00
_exptl_crystal_size_max 0.23
_exptl_crystal_size_mid 0.23
_exptl_crystal_size_min 0.04
_refine_diff_density_max 0.49
_refine_diff_density_min -0.57
_refine_ls_extinction_coef 33(4)
_refine_ls_extinction_method 'Larson (1970) Crystallographic Computing eq. 22'
_refine_ls_goodness_of_fit_ref 0.950
_refine_ls_hydrogen_treatment mixed
_refine_ls_number_parameters 348
_refine_ls_number_reflns 3632
_refine_ls_R_factor_gt 0.0302
_refine_ls_shift/su_max 0.0004
_refine_ls_structure_factor_coef F
_refine_ls_weighting_details 'w = 1/[0.0002Fo^2^ + 1.0000\s(Fo^2^)]'
_refine_ls_weighting_scheme calc
_refine_ls_wR_factor_ref 0.0323
_reflns_number_gt 3609
_reflns_number_total 5107
_reflns_threshold_expression F^2^>2.0\s(F^2^)
_cod_data_source_file ja400318v_si_006.cif
_cod_data_source_block '__gamma_Hdppz2_Hba2_H2ba'
_cod_original_formula_sum 'C46 H26 Br6 N8 O12 '
_cod_database_code 4119487

loop_
_symmetry_equiv_pos_site_id
_symmetry_equiv_pos_as_xyz
1 +X,+Y,+Z
2 -X,-Y,-Z

loop_
_atom_site_label
_atom_site_type_symbol
_atom_site_fract_x
_atom_site_fract_y
_atom_site_fract_z
_atom_site_U_iso_or_equiv
_atom_site_adp_type
_atom_site_occupancy
_atom_site_symmetry_multiplicity
_atom_site_calc_flag
_atom_site_refinement_flags
Br(1) Br 0.09503(4) 0.30804(4) 0.83980(4) 0.05144(12) Uani 1.00 1 d .
Br(2) Br 0.74944(4) 0.37847(4) 0.84110(3) 0.04399(10) Uani 1.00 1 d .
Br(3) Br 0.67802(4) 0.01773(4) -0.02118(3) 0.05431(12) Uani 1.00 1 d .
O(1) O 0.2001(2) 0.3159(2) 1.0523(2) 0.0540(7) Uani 1.00 1 d .
O(2) O 0.4564(2) 0.3316(2) 1.04895(19) 0.0501(7) Uani 1.00 1 d .
O(3) O 0.6445(2) 0.3798(2) 0.63087(18) 0.0358(6) Uani 1.00 1 d .
O(4) O 0.3882(2) 0.3254(2) 0.6320(2) 0.0534(8) Uani 1.00 1 d .
O(5) O 1.0179(2) 0.0296(2) 0.2197(2) 0.0466(7) Uani 1.00 1 d .
O(6) O 0.7613(2) 0.0321(2) 0.1971(2) 0.0492(7) Uani 1.00 1 d .
N(1) N 1.0330(3) 0.3837(2) 0.3486(2) 0.0448(8) Uani 1.00 1 d .
N(2) N 1.0165(2) 0.2244(2) 0.5386(2) 0.0387(8) Uani 1.00 1 d .
N(3) N 0.6775(2) 0.3357(2) 0.4064(2) 0.0285(7) Uani 1.00 1 d .
N(4) N 0.7949(2) 0.0600(2) 0.4330(2) 0.0332(7) Uani 1.00 1 d .
C(1) C 0.2800(3) 0.3212(2) 0.8419(2) 0.0325(8) Uani 1.00 1 d .
C(2) C 0.3039(3) 0.3238(3) 0.9439(2) 0.0343(8) Uani 1.00 1 d .
C(3) C 0.4518(3) 0.3350(3) 0.9480(2) 0.0329(8) Uani 1.00 1 d .
C(4) C 0.5663(3) 0.3524(3) 0.8389(2) 0.0300(8) Uani 1.00 1 d .
C(5) C 0.5492(3) 0.3567(2) 0.7305(2) 0.0267(7) Uani 1.00 1 d .
C(6) C 0.4001(3) 0.3324(3) 0.7288(2) 0.0314(8) Uani 1.00 1 d .
C(7) C 1.0163(3) 0.0137(2) 0.1124(2) 0.0332(8) Uani 1.00 1 d .
C(8) C 0.8682(3) 0.0182(3) 0.1045(2) 0.0329(8) Uani 1.00 1 d .
C(9) C 0.8628(3) 0.0065(3) -0.0131(2) 0.0335(8) Uani 1.00 1 d .
C(10) C 1.1255(3) 0.3846(3) 0.4043(3) 0.0499(11) Uani 1.00 1 d .
C(11) C 1.1124(3) 0.3100(3) 0.5018(3) 0.0451(10) Uani 1.00 1 d .
C(12) C 0.9283(3) 0.3044(2) 0.3902(2) 0.0306(8) Uani 1.00 1 d .
C(13) C 0.8197(3) 0.3202(2) 0.3335(2) 0.0279(8) Uani 1.00 1 d .
C(14) C 0.8557(3) 0.3248(3) 0.2117(2) 0.0397(9) Uani 1.00 1 d .
C(15) C 0.7470(4) 0.3379(3) 0.1670(2) 0.0439(10) Uani 1.00 1 d .
C(16) C 0.6035(3) 0.3490(3) 0.2427(2) 0.0404(10) Uani 1.00 1 d .
C(17) C 0.5710(3) 0.3502(3) 0.3637(2) 0.0343(9) Uani 1.00 1 d .
C(18) C 0.9259(3) 0.2182(2) 0.4806(2) 0.0286(8) Uani 1.00 1 d .
C(19) C 0.8245(3) 0.1170(2) 0.5187(2) 0.0291(8) Uani 1.00 1 d .
C(20) C 0.7636(3) 0.0855(3) 0.6382(2) 0.0396(9) Uani 1.00 1 d .
C(21) C 0.6617(4) -0.0007(3) 0.6700(3) 0.0505(11) Uani 1.00 1 d .
C(22) C 0.6260(4) -0.0556(3) 0.5829(3) 0.0505(11) Uani 1.00 1 d .
C(23) C 0.6973(3) -0.0259(3) 0.4654(3) 0.0435(10) Uani 1.00 1 d .
H(1) H 0.260(5) 0.318(4) 1.104(3) 0.100(17) Uiso 1.00 1 d .
H(2) H 0.918(7) 0.043(5) 0.290(5) 0.18(2) Uiso 1.00 1 d .
H(3) H 0.650(4) 0.343(3) 0.490(3) 0.066(12) Uiso 1.00 1 d .
H(4) H 1.2022 0.4382 0.3760 0.063 Uiso 1.00 1 c R
H(5) H 1.1740 0.3198 0.5443 0.058 Uiso 1.00 1 c R
H(6) H 0.9548 0.3185 0.1591 0.047 Uiso 1.00 1 c R
H(7) H 0.7709 0.3397 0.0828 0.055 Uiso 1.00 1 c R
H(8) H 0.5285 0.3555 0.2120 0.053 Uiso 1.00 1 c R
H(9) H 0.4725 0.3615 0.4178 0.044 Uiso 1.00 1 c R
H(10) H 0.7917 0.1236 0.6963 0.048 Uiso 1.00 1 c R
H(11) H 0.6168 -0.0227 0.7515 0.059 Uiso 1.00 1 c R
H(12) H 0.5525 -0.1127 0.6039 0.062 Uiso 1.00 1 c R
H(13) H 0.6774 -0.0680 0.4046 0.055 Uiso 1.00 1 c R

loop_
_atom_site_aniso_label
_atom_site_aniso_U_11
_atom_site_aniso_U_22
_atom_site_aniso_U_33
_atom_site_aniso_U_12
_atom_site_aniso_U_13
_atom_site_aniso_U_23
Br(1) 0.02865(19) 0.0714(2) 0.0611(2) -0.01391(17) -0.02274(17) 0.0118(2)
Br(2) 0.02950(18) 0.0673(2) 0.0416(2) -0.00955(16) -0.01958(15) -0.00060(17)
Br(3) 0.03043(19) 0.0870(3) 0.0518(2) -0.00807(18) -0.02220(17) 0.0080(2)
O(1) 0.0324(13) 0.094(2) 0.0296(13) -0.0157(13) -0.0028(11) 0.0028(12)
O(2) 0.0450(15) 0.0815(19) 0.0269(12) -0.0055(13) -0.0175(11) 0.0020(12)
O(3) 0.0279(11) 0.0539(14) 0.0256(11) -0.0097(10) -0.0088(9) 0.0018(9)
O(4) 0.0435(14) 0.095(2) 0.0318(13) -0.0256(14) -0.0213(11) 0.0086(12)
O(5) 0.0380(14) 0.0746(18) 0.0317(13) -0.0058(12) -0.0182(11) -0.0049(11)
O(6) 0.0342(13) 0.0755(18) 0.0337(13) -0.0011(12) -0.0089(11) -0.0028(11)
N(1) 0.0369(16) 0.0584(19) 0.0467(17) -0.0236(14) -0.0202(14) 0.0172(14)
N(2) 0.0340(15) 0.0477(17) 0.0401(16) -0.0030(13) -0.0206(13) 0.0019(12)
N(3) 0.0284(13) 0.0342(14) 0.0249(14) -0.0065(11) -0.0117(11) 0.0041(11)
N(4) 0.0382(15) 0.0378(15) 0.0280(13) -0.0088(12) -0.0161(12) 0.0032(11)
C(1) 0.0265(15) 0.0376(18) 0.0352(17) -0.0058(13) -0.0132(13) 0.0035(13)
C(2) 0.0275(16) 0.0427(19) 0.0297(17) -0.0043(14) -0.0074(13) 0.0041(13)
C(3) 0.0317(17) 0.0414(19) 0.0273(16) -0.0007(14) -0.0137(14) -0.0005(13)
C(4) 0.0254(15) 0.0399(18) 0.0275(15) -0.0036(13) -0.0130(12) -0.0024(13)
C(5) 0.0215(14) 0.0319(16) 0.0273(16) -0.0029(12) -0.0097(12) -0.0008(12)
C(6) 0.0305(16) 0.0393(18) 0.0286(16) -0.0082(13) -0.0150(13) 0.0032(13)
C(7) 0.0337(17) 0.0373(18) 0.0333(17) -0.0051(14) -0.0177(14) 0.0000(13)
C(8) 0.0280(16) 0.0384(18) 0.0325(17) -0.0031(14) -0.0115(14) -0.0008(13)
C(9) 0.0287(16) 0.0417(19) 0.0338(17) -0.0049(13) -0.0155(14) 0.0028(14)
C(10) 0.0358(19) 0.060(2) 0.063(2) -0.0224(17) -0.0245(18) 0.0109(19)
C(11) 0.0355(19) 0.061(2) 0.049(2) -0.0095(17) -0.0256(16) 0.0003(18)
C(12) 0.0257(15) 0.0406(18) 0.0257(15) -0.0069(13) -0.0090(12) 0.0005(13)
C(13) 0.0250(15) 0.0301(16) 0.0306(16) -0.0062(12) -0.0121(13) 0.0042(12)
C(14) 0.0381(19) 0.053(2) 0.0257(17) -0.0067(16) -0.0096(14) 0.0077(14)
C(15) 0.058(2) 0.054(2) 0.0251(17) -0.0031(18) -0.0223(16) 0.0039(15)
C(16) 0.049(2) 0.0409(19) 0.042(2) -0.0040(16) -0.0305(17) 0.0041(15)
C(17) 0.0309(17) 0.0413(19) 0.0369(18) -0.0053(14) -0.0195(14) 0.0060(14)
C(18) 0.0250(15) 0.0360(17) 0.0246(15) -0.0023(13) -0.0093(12) -0.0018(12)
C(19) 0.0279(15) 0.0317(17) 0.0271(16) -0.0004(13) -0.0106(13) 0.0025(12)
C(20) 0.050(2) 0.043(2) 0.0268(17) -0.0073(16) -0.0154(15) 0.0045(14)
C(21) 0.059(2) 0.054(2) 0.0338(19) -0.0149(19) -0.0106(18) 0.0119(16)
C(22) 0.051(2) 0.049(2) 0.056(2) -0.0211(18) -0.0216(19) 0.0136(17)
C(23) 0.049(2) 0.043(2) 0.045(2) -0.0142(17) -0.0237(17) 0.0066(16)

loop_
_atom_type_symbol
_atom_type_description
_atom_type_scat_dispersion_real
_atom_type_scat_dispersion_imag
_atom_type_scat_source
C C 0.003 0.002
;
International Tables for Crystallography
(1992, Vol. C, Tables 4.2.6.8 and 6.1.1.4)
;
H H 0.000 0.000
;
International Tables for Crystallography
(1992, Vol. C, Table 6.1.1.4)
;
Br Br -0.290 2.459
;
International Tables for Crystallography
(1992, Vol. C, Tables 4.2.6.8 and 6.1.1.4)
;
N N 0.006 0.003
;
International Tables for Crystallography
(1992, Vol. C, Tables 4.2.6.8 and 6.1.1.4)
;
O O 0.011 0.006
;
International Tables for Crystallography
(1992, Vol. C, Tables 4.2.6.8 and 6.1.1.4)
;

loop_
_geom_angle_atom_site_label_1
_geom_angle_atom_site_label_2
_geom_angle_atom_site_label_3
_geom_angle
_geom_angle_publ_flag
_geom_angle_site_symmetry_1
_geom_angle_site_symmetry_3
C(10) N(1) C(12) 116.8(3) yes . .
C(11) N(2) C(18) 116.9(3) yes . .
C(13) N(3) C(17) 122.4(2) yes . .
C(19) N(4) C(23) 118.3(2) yes . .
Br(1) C(1) C(2) 122.4(2) yes . .
Br(1) C(1) C(6) 118.5(2) yes . .
C(2) C(1) C(6) 119.1(3) yes . .
O(1) C(2) C(1) 123.5(3) yes . .
O(1) C(2) C(3) 113.1(3) yes . .
C(1) C(2) C(3) 123.4(2) yes . .
O(2) C(3) C(2) 115.3(2) yes . .
O(2) C(3) C(4) 127.3(3) yes . .
C(2) C(3) C(4) 117.3(3) yes . .
Br(2) C(4) C(3) 118.7(2) yes . .
Br(2) C(4) C(5) 118.4(2) yes . .
C(3) C(4) C(5) 122.8(3) yes . .
O(3) C(5) C(4) 125.9(3) yes . .
O(3) C(5) C(6) 115.9(2) yes . .
C(4) C(5) C(6) 118.2(2) yes . .
O(4) C(6) C(1) 122.9(3) yes . .
O(4) C(6) C(5) 118.2(2) yes . .
C(1) C(6) C(5) 118.8(3) yes . .
O(5) C(7) C(8) 116.4(2) yes . .
O(5) C(7) C(9) 123.3(3) yes . 2_755
C(8) C(7) C(9) 120.3(3) yes . 2_755
O(6) C(8) C(7) 118.3(3) yes . .
O(6) C(8) C(9) 124.0(3) yes . .
C(7) C(8) C(9) 117.7(2) yes . .
Br(3) C(9) C(7) 121.1(2) yes . 2_755
Br(3) C(9) C(8) 117.0(2) yes . .
C(7) C(9) C(8) 121.9(3) yes 2_755 .
N(1) C(10) C(11) 121.7(3) yes . .
N(2) C(11) C(10) 122.2(4) yes . .
N(1) C(12) C(13) 113.5(2) yes . .
N(1) C(12) C(18) 121.0(3) yes . .
C(13) C(12) C(18) 125.5(2) yes . .
N(3) C(13) C(12) 117.9(2) yes . .
N(3) C(13) C(14) 118.5(3) yes . .
C(12) C(13) C(14) 123.5(2) yes . .
C(13) C(14) C(15) 119.5(2) yes . .
C(14) C(15) C(16) 120.8(3) yes . .
C(15) C(16) C(17) 118.4(3) yes . .
N(3) C(17) C(16) 120.4(2) yes . .
N(2) C(18) C(12) 120.7(2) yes . .
N(2) C(18) C(19) 116.2(2) yes . .
C(12) C(18) C(19) 123.1(3) yes . .
N(4) C(19) C(18) 117.0(2) yes . .
N(4) C(19) C(20) 122.4(2) yes . .
C(18) C(19) C(20) 120.7(3) yes . .
C(19) C(20) C(21) 118.4(3) yes . .
C(20) C(21) C(22) 119.5(3) yes . .
C(21) C(22) C(23) 118.9(3) yes . .
N(4) C(23) C(22) 122.4(3) yes . .
C(2) O(1) H(1) 100(2) no . .
C(7) O(5) H(2) 116(4) no . .
C(13) N(3) H(3) 121(2) no . .
C(17) N(3) H(3) 117(2) no . .
N(1) C(10) H(4) 119.0 no . .
C(11) C(10) H(4) 119.4 no . .
N(2) C(11) H(5) 118.6 no . .
C(10) C(11) H(5) 119.1 no . .
C(13) C(14) H(6) 120.0 no . .
C(15) C(14) H(6) 120.5 no . .
C(14) C(15) H(7) 120.0 no . .
C(16) C(15) H(7) 119.2 no . .
C(15) C(16) H(8) 120.9 no . .
C(17) C(16) H(8) 120.7 no . .
N(3) C(17) H(9) 119.8 no . .
C(16) C(17) H(9) 119.8 no . .
C(19) C(20) H(10) 120.4 no . .
C(21) C(20) H(10) 121.2 no . .
C(20) C(21) H(11) 120.1 no . .
C(22) C(21) H(11) 120.4 no . .
C(21) C(22) H(12) 120.5 no . .
C(23) C(22) H(12) 120.6 no . .
N(4) C(23) H(13) 118.6 no . .
C(22) C(23) H(13) 119.0 no . .

loop_
_geom_bond_atom_site_label_1
_geom_bond_atom_site_label_2
_geom_bond_distance
_geom_bond_publ_flag
_geom_bond_site_symmetry_2
Br(1) C(1) 1.876(3) yes .
Br(2) C(4) 1.885(3) yes .
Br(3) C(9) 1.878(3) yes .
O(1) C(2) 1.334(3) yes .
O(2) C(3) 1.233(4) yes .
O(3) C(5) 1.258(3) yes .
O(4) C(6) 1.218(4) yes .
O(5) C(7) 1.311(4) yes .
O(6) C(8) 1.218(3) yes .
N(1) C(10) 1.332(5) yes .
N(1) C(12) 1.343(4) yes .
N(2) C(11) 1.326(4) yes .
N(2) C(18) 1.341(5) yes .
N(3) C(13) 1.355(3) yes .
N(3) C(17) 1.342(5) yes .
N(4) C(19) 1.336(4) yes .
N(4) C(23) 1.338(4) yes .
C(1) C(2) 1.337(5) yes .
C(1) C(6) 1.449(3) yes .
C(2) C(3) 1.513(5) yes .
C(3) C(4) 1.404(3) yes .
C(4) C(5) 1.379(4) yes .
C(5) C(6) 1.543(4) yes .
C(7) C(8) 1.514(5) yes .
C(7) C(9) 1.342(3) yes 2_755
C(8) C(9) 1.444(5) yes .
C(10) C(11) 1.377(5) yes .
C(12) C(13) 1.480(5) yes .
C(12) C(18) 1.405(4) yes .
C(13) C(14) 1.373(4) yes .
C(14) C(15) 1.379(6) yes .
C(15) C(16) 1.374(4) yes .
C(16) C(17) 1.367(4) yes .
C(18) C(19) 1.487(4) yes .
C(19) C(20) 1.386(4) yes .
C(20) C(21) 1.371(5) yes .
C(21) C(22) 1.374(6) yes .
C(22) C(23) 1.372(4) yes .
O(1) H(1) 1.01(5) no .
O(5) H(2) 1.03(5) no .
N(3) H(3) 0.93(4) no .
C(10) H(4) 0.950 no .
C(11) H(5) 0.950 no .
C(14) H(6) 0.950 no .
C(15) H(7) 0.950 no .
C(16) H(8) 0.950 no .
C(17) H(9) 0.950 no .
C(20) H(10) 0.950 no .
C(21) H(11) 0.950 no .
C(22) H(12) 0.950 no .
C(23) H(13) 0.950 no .

loop_
_geom_contact_atom_site_label_1
_geom_contact_atom_site_label_2
_geom_contact_distance
_geom_contact_site_symmetry_2
Br(1) Br(2) 3.4570(6) 1_455
Br(1) C(8) 3.499(3) 2_656
Br(2) Br(1) 3.4570(6) 1_655
Br(2) O(2) 3.477(2) 2_667
Br(3) Br(3) 3.4547(5) 2_655
Br(3) O(1) 3.574(2) 2_656
O(1) Br(3) 3.574(2) 2_656
O(1) N(1) 3.369(3) 1_456
O(1) C(9) 3.568(4) 2_656
O(1) C(14) 3.240(4) 1_456
O(2) Br(2) 3.477(2) 2_667
O(2) C(4) 3.548(4) 2_667
O(2) C(16) 3.206(5) 1_556
O(3) N(3) 2.636(3) .
O(3) C(10) 3.450(4) 2_766
O(3) C(12) 3.238(3) .
O(3) C(13) 3.373(3) .
O(3) C(16) 3.531(3) 2_666
O(3) C(17) 3.581(4) .
O(3) C(17) 3.381(3) 2_666
O(3) C(18) 3.062(3) .
O(3) C(19) 3.158(3) .
O(3) C(20) 3.219(3) .
O(4) N(3) 3.144(2) .
O(4) C(17) 3.078(3) .
O(4) C(17) 3.473(4) 2_666
O(5) N(4) 2.689(2) .
O(5) C(12) 3.401(3) .
O(5) C(13) 3.465(3) .
O(5) C(14) 3.380(4) .
O(5) C(18) 3.495(3) .
O(5) C(19) 3.465(3) .
O(5) C(20) 3.382(5) 2_756
O(5) C(23) 3.541(3) .
O(6) N(4) 3.002(4) .
O(6) C(14) 3.325(4) .
O(6) C(15) 3.225(4) .
O(6) C(16) 3.501(4) .
O(6) C(23) 3.114(4) .
N(1) O(1) 3.369(3) 1_654
N(1) C(11) 3.599(4) 2_766
N(2) N(4) 3.464(3) 2_756
N(2) C(22) 3.600(4) 2_756
N(2) C(23) 3.362(4) 2_756
N(3) O(3) 2.636(3) .
N(3) O(4) 3.144(2) .
N(4) O(5) 2.689(2) .
N(4) O(6) 3.002(4) .
N(4) N(2) 3.464(3) 2_756
C(1) C(15) 3.570(4) 2_666
C(4) O(2) 3.548(4) 2_667
C(5) C(16) 3.277(4) 2_666
C(5) C(17) 3.532(4) 2_666
C(5) C(20) 3.324(4) .
C(6) C(16) 3.362(4) 2_666
C(6) C(17) 3.510(4) 2_666
C(7) C(14) 3.509(4) .
C(8) Br(1) 3.499(3) 2_656
C(8) C(14) 3.453(4) .
C(8) C(15) 3.449(4) .
C(9) O(1) 3.568(4) 2_656
C(10) O(3) 3.450(4) 2_766
C(10) C(10) 3.474(4) 2_766
C(11) N(1) 3.599(4) 2_766
C(11) C(22) 3.425(4) 2_756
C(11) C(23) 3.485(5) 2_756
C(12) O(3) 3.238(3) .
C(12) O(5) 3.401(3) .
C(13) O(3) 3.373(3) .
C(13) O(5) 3.465(3) .
C(14) O(1) 3.240(4) 1_654
C(14) O(5) 3.380(4) .
C(14) O(6) 3.325(4) .
C(14) C(7) 3.509(4) .
C(14) C(8) 3.453(4) .
C(15) O(6) 3.225(4) .
C(15) C(1) 3.570(4) 2_666
C(15) C(8) 3.449(4) .
C(16) O(2) 3.206(5) 1_554
C(16) O(3) 3.531(3) 2_666
C(16) O(6) 3.501(4) .
C(16) C(5) 3.277(4) 2_666
C(16) C(6) 3.362(4) 2_666
C(17) O(3) 3.581(4) .
C(17) O(3) 3.381(3) 2_666
C(17) O(4) 3.078(3) .
C(17) O(4) 3.473(4) 2_666
C(17) C(5) 3.532(4) 2_666
C(17) C(6) 3.510(4) 2_666
C(18) O(3) 3.062(3) .
C(18) O(5) 3.495(3) .
C(19) O(3) 3.158(3) .
C(19) O(5) 3.465(3) .
C(20) O(3) 3.219(3) .
C(20) O(5) 3.382(5) 2_756
C(20) C(5) 3.324(4) .
C(22) N(2) 3.600(4) 2_756
C(22) C(11) 3.425(4) 2_756
C(22) C(23) 3.521(6) 2_656
C(23) O(5) 3.541(3) .
C(23) O(6) 3.114(4) .
C(23) N(2) 3.362(4) 2_756
C(23) C(11) 3.485(5) 2_756
C(23) C(22) 3.521(6) 2_656
Br(1) H(5) 3.345 1_455
Br(1) H(6) 3.559 1_456
Br(1) H(7) 3.440 1_456
Br(2) H(1) 3.24(4) 2_667
Br(2) H(4) 3.149 2_766
Br(2) H(7) 3.019 1_556
Br(2) H(10) 3.113 .
Br(3) H(10) 3.371 1_554
Br(3) H(11) 3.062 1_554
Br(3) H(11) 3.462 2_656
O(1) H(6) 2.296 1_456
O(2) H(7) 3.327 1_556
O(2) H(8) 2.354 1_556
O(3) H(3) 1.73(4) .
O(3) H(4) 2.541 2_766
O(3) H(8) 3.319 2_666
O(3) H(9) 2.998 2_666
O(3) H(10) 3.181 .
O(4) H(3) 2.55(3) .
O(4) H(5) 2.725 1_455
O(4) H(9) 2.432 .
O(4) H(12) 3.463 2_656
O(4) H(13) 2.916 2_656
O(5) H(6) 3.177 .
O(5) H(10) 2.842 2_756
O(5) H(13) 3.535 .
O(6) H(7) 3.498 .
O(6) H(12) 3.188 2_656
O(6) H(13) 2.568 .
N(1) H(1) 3.00(3) 1_654
N(1) H(5) 3.533 2_766
N(3) H(12) 3.466 2_656
N(4) H(2) 1.70(5) .
C(2) H(6) 3.479 1_456
C(2) H(7) 3.580 2_666
C(3) H(8) 3.551 1_556
C(4) H(8) 3.247 2_666
C(4) H(10) 3.151 .
C(5) H(3) 2.69(3) .
C(5) H(4) 3.320 2_766
C(5) H(8) 3.067 2_666
C(5) H(9) 3.476 2_666
C(5) H(10) 3.191 .
C(6) H(3) 3.03(3) .
C(6) H(8) 3.554 2_666
C(6) H(9) 3.553 .
C(6) H(13) 3.508 2_656
C(7) H(6) 3.216 .
C(8) H(6) 3.479 .
C(8) H(7) 3.461 .
C(8) H(13) 3.549 .
C(10) H(1) 3.40(4) 1_654
C(10) H(9) 3.518 1_655
C(11) H(9) 3.447 1_655
C(11) H(12) 3.556 2_756
C(11) H(13) 3.588 2_756
C(12) H(2) 3.03(6) .
C(13) H(2) 2.97(6) .
C(14) H(2) 3.18(6) .
C(16) H(12) 3.238 2_656
C(17) H(12) 2.846 2_656
C(18) H(2) 2.98(7) .
C(19) H(2) 2.65(6) .
C(22) H(5) 3.280 2_756
C(22) H(9) 3.448 2_656
C(22) H(13) 3.133 2_656
C(23) H(2) 2.57(6) .
C(23) H(5) 3.216 2_756
C(23) H(12) 3.149 2_656
C(23) H(13) 3.515 2_656
H(1) Br(2) 3.24(4) 2_667
H(1) N(1) 3.00(3) 1_456
H(1) C(10) 3.40(4) 1_456
H(1) H(4) 3.343 1_456
H(1) H(6) 2.865 1_456
H(1) H(8) 3.449 1_556
H(2) N(4) 1.70(5) .
H(2) C(12) 3.03(6) .
H(2) C(13) 2.97(6) .
H(2) C(14) 3.18(6) .
H(2) C(18) 2.98(7) .
H(2) C(19) 2.65(6) .
H(2) C(23) 2.57(6) .
H(2) H(6) 3.268 .
H(2) H(10) 3.301 2_756
H(2) H(13) 2.657 .
H(3) O(3) 1.73(4) .
H(3) O(4) 2.55(3) .
H(3) C(5) 2.69(3) .
H(3) C(6) 3.03(3) .
H(3) H(4) 3.549 2_766
H(3) H(9) 3.269 2_666
H(4) Br(2) 3.149 2_766
H(4) O(3) 2.541 2_766
H(4) C(5) 3.320 2_766
H(4) H(1) 3.343 1_654
H(4) H(3) 3.549 2_766
H(4) H(8) 3.151 1_655
H(4) H(9) 2.967 1_655
H(5) Br(1) 3.345 1_655
H(5) O(4) 2.725 1_655
H(5) N(1) 3.533 2_766
H(5) C(22) 3.280 2_756
H(5) C(23) 3.216 2_756
H(5) H(9) 2.867 1_655
H(5) H(12) 3.263 2_756
H(5) H(13) 3.082 2_756
H(6) Br(1) 3.559 1_654
H(6) O(1) 2.296 1_654
H(6) O(5) 3.177 .
H(6) C(2) 3.479 1_654
H(6) C(7) 3.216 .
H(6) C(8) 3.479 .
H(6) H(1) 2.865 1_654
H(6) H(2) 3.268 .
H(7) Br(1) 3.440 1_654
H(7) Br(2) 3.019 1_554
H(7) O(2) 3.327 1_554
H(7) O(6) 3.498 .
H(7) C(2) 3.580 2_666
H(7) C(8) 3.461 .
H(8) O(2) 2.354 1_554
H(8) O(3) 3.319 2_666
H(8) C(3) 3.551 1_554
H(8) C(4) 3.247 2_666
H(8) C(5) 3.067 2_666
H(8) C(6) 3.554 2_666
H(8) H(1) 3.449 1_554
H(8) H(4) 3.151 1_455
H(8) H(12) 3.319 2_656
H(9) O(3) 2.998 2_666
H(9) O(4) 2.432 .
H(9) C(5) 3.476 2_666
H(9) C(6) 3.553 .
H(9) C(10) 3.518 1_455
H(9) C(11) 3.447 1_455
H(9) C(22) 3.448 2_656
H(9) H(3) 3.269 2_666
H(9) H(4) 2.967 1_455
H(9) H(5) 2.867 1_455
H(9) H(12) 2.672 2_656
H(10) Br(2) 3.113 .
H(10) Br(3) 3.371 1_556
H(10) O(3) 3.181 .
H(10) O(5) 2.842 2_756
H(10) C(4) 3.151 .
H(10) C(5) 3.191 .
H(10) H(2) 3.301 2_756
H(11) Br(3) 3.062 1_556
H(11) Br(3) 3.462 2_656
H(12) O(4) 3.463 2_656
H(12) O(6) 3.188 2_656
H(12) N(3) 3.466 2_656
H(12) C(11) 3.556 2_756
H(12) C(16) 3.238 2_656
H(12) C(17) 2.846 2_656
H(12) C(23) 3.149 2_656
H(12) H(5) 3.263 2_756
H(12) H(8) 3.319 2_656
H(12) H(9) 2.672 2_656
H(12) H(13) 2.871 2_656
H(13) O(4) 2.916 2_656
H(13) O(5) 3.535 .
H(13) O(6) 2.568 .
H(13) C(6) 3.508 2_656
H(13) C(8) 3.549 .
H(13) C(11) 3.588 2_756
H(13) C(22) 3.133 2_656
H(13) C(23) 3.515 2_656
H(13) H(2) 2.657 .
H(13) H(5) 3.082 2_756
H(13) H(12) 2.871 2_656
H(13) H(13) 3.584 2_656

loop_
_geom_hbond_atom_site_label_D
_geom_hbond_atom_site_label_H
_geom_hbond_atom_site_label_A
_geom_hbond_distance_DA
_geom_hbond_distance_DH
_geom_hbond_distance_HA
_geom_hbond_angle_DHA
_geom_hbond_publ_flag
O(1) H(1) O(2) 2.567(4) 1.01(5) 1.84(4) 126(3) no
O(5) H(2) O(6) 2.677(4) 1.03(5) 2.25(8) 103(5) no
O(5) H(2) N(4) 2.689(2) 1.03(5) 1.70(5) 159(7) no
N(3) H(3) O(3) 2.636(3) 0.93(4) 1.73(4) 163(3) no
N(3) H(3) O(4) 3.144(2) 0.93(4) 2.55(3) 122(3) no

loop_
_geom_torsion_atom_site_label_1
_geom_torsion_atom_site_label_2
_geom_torsion_atom_site_label_3
_geom_torsion_atom_site_label_4
_geom_torsion
_geom_torsion_site_symmetry_1
_geom_torsion_site_symmetry_3
_geom_torsion_site_symmetry_4
C(10) N(1) C(12) C(13) 173.0(2) . . .
C(10) N(1) C(12) C(18) -5.8(4) . . .
C(12) N(1) C(10) C(11) -1.5(4) . . .
C(11) N(2) C(18) C(12) -3.7(3) . . .
C(11) N(2) C(18) C(19) 176.8(2) . . .
C(18) N(2) C(11) C(10) -3.7(4) . . .
C(13) N(3) C(17) C(16) 0.4(4) . . .
C(17) N(3) C(13) C(12) -179.7(2) . . .
C(17) N(3) C(13) C(14) 2.7(4) . . .
C(19) N(4) C(23) C(22) 1.0(5) . . .
C(23) N(4) C(19) C(18) -176.0(2) . . .
C(23) N(4) C(19) C(20) 3.4(4) . . .
Br(1) C(1) C(2) O(1) 0.9(4) . . .
Br(1) C(1) C(2) C(3) -179.7(2) . . .
Br(1) C(1) C(6) O(4) -4.9(4) . . .
Br(1) C(1) C(6) C(5) 174.0(2) . . .
C(2) C(1) C(6) O(4) 176.8(3) . . .
C(2) C(1) C(6) C(5) -4.3(4) . . .
C(6) C(1) C(2) O(1) 179.1(2) . . .
C(6) C(1) C(2) C(3) -1.4(4) . . .
O(1) C(2) C(3) O(2) 1.9(4) . . .
O(1) C(2) C(3) C(4) -175.9(2) . . .
C(1) C(2) C(3) O(2) -177.6(3) . . .
C(1) C(2) C(3) C(4) 4.6(4) . . .
O(2) C(3) C(4) Br(2) -1.8(4) . . .
O(2) C(3) C(4) C(5) -179.0(3) . . .
C(2) C(3) C(4) Br(2) 175.7(2) . . .
C(2) C(3) C(4) C(5) -1.4(4) . . .
Br(2) C(4) C(5) O(3) -1.8(4) . . .
Br(2) C(4) C(5) C(6) 178.7(2) . . .
C(3) C(4) C(5) O(3) 175.3(2) . . .
C(3) C(4) C(5) C(6) -4.1(4) . . .
O(3) C(5) C(6) O(4) 6.6(4) . . .
O(3) C(5) C(6) C(1) -172.3(2) . . .
C(4) C(5) C(6) O(4) -173.9(2) . . .
C(4) C(5) C(6) C(1) 7.2(4) . . .
O(5) C(7) C(8) O(6) -2.3(4) . . .
O(5) C(7) C(8) C(9) 177.5(2) . . .
O(5) C(7) C(9) Br(3) 1.6(4) . 2_755 2_755
O(5) C(7) C(9) C(8) -177.4(2) . 2_755 2_755
C(8) C(7) C(9) Br(3) -178.0(2) . 2_755 2_755
C(8) C(7) C(9) C(8) 3.0(4) . 2_755 2_755
C(9) C(7) C(8) O(6) 177.4(3) 2_755 . .
C(9) C(7) C(8) C(9) -2.9(4) 2_755 . .
O(6) C(8) C(9) Br(3) 1.6(4) . . .
O(6) C(8) C(9) C(7) -177.3(3) . . 2_755
C(7) C(8) C(9) Br(3) -178.1(2) . . .
C(7) C(8) C(9) C(7) 3.0(4) . . 2_755
N(1) C(10) C(11) N(2) 6.6(5) . . .
N(1) C(12) C(13) N(3) -129.0(2) . . .
N(1) C(12) C(13) C(14) 48.5(4) . . .
N(1) C(12) C(18) N(2) 8.8(4) . . .
N(1) C(12) C(18) C(19) -171.7(2) . . .
C(13) C(12) C(18) N(2) -169.9(2) . . .
C(13) C(12) C(18) C(19) 9.6(4) . . .
C(18) C(12) C(13) N(3) 49.8(4) . . .
C(18) C(12) C(13) C(14) -132.7(3) . . .
N(3) C(13) C(14) C(15) -3.5(4) . . .
C(12) C(13) C(14) C(15) 179.0(3) . . .
C(13) C(14) C(15) C(16) 1.4(5) . . .
C(14) C(15) C(16) C(17) 1.7(5) . . .
C(15) C(16) C(17) N(3) -2.6(4) . . .
N(2) C(18) C(19) N(4) -143.7(2) . . .
N(2) C(18) C(19) C(20) 36.9(3) . . .
C(12) C(18) C(19) N(4) 36.8(3) . . .
C(12) C(18) C(19) C(20) -142.6(3) . . .
N(4) C(19) C(20) C(21) -4.8(4) . . .
C(18) C(19) C(20) C(21) 174.6(3) . . .
C(19) C(20) C(21) C(22) 1.8(5) . . .
C(20) C(21) C(22) C(23) 2.3(5) . . .
C(21) C(22) C(23) N(4) -3.8(5) . . .
